data_1548416
loop_
_publ_author_name
'Chaosheng Luo'
'Zhen Wang'
'Yong Huang'

_publ_section_title
;
 Asymmetric intramolecular alpha-cyclopropanation of aldehydes using a
 donor/acceptor carbene mimetic
;
_journal_name_full 'Nature Communications'
_journal_page_first 10041
_journal_paper_doi 10.1038/ncomms10041
_journal_volume 6
_journal_year 2015
_chemical_formula_sum 'C19 H30 O5'
_chemical_formula_weight 338.43
_space_group_crystal_system monoclinic
_space_group_IT_number 15
_space_group_name_Hall '-C 2yc'
_space_group_name_H-M_alt 'C 1 2/c 1'
_symmetry_space_group_name_Hall '-C 2yc'
_symmetry_space_group_name_H-M 'C 1 2/c 1'
_atom_sites_solution_hydrogens geom
_cell_angle_alpha 90
_cell_angle_beta 123.469(9)
_cell_angle_gamma 90
_cell_formula_units_Z 8
_cell_length_a 32.5104(5)
_cell_length_b 7.54200(10)
_cell_length_c 18.7992(13)
_cell_measurement_reflns_used 22788
_cell_measurement_temperature 113(2)
_cell_measurement_theta_max 68.30
_cell_measurement_theta_min 6.50
_cell_volume 3845.1(5)
_computing_cell_refinement 'CrystalClear-SM Auto 2.0 r4'
_computing_data_collection 'CrystalClear-SM 2.0 r4 (Rigaku, 2009)'
_computing_data_reduction 'CrystalClear-SM Auto 2.0 r4'
_computing_molecular_graphics 'CrystalStructure 4.0'
_computing_publication_material 'CrystalStructure 4.0 (Rigaku, 2009)'
_computing_structure_refinement 'SHELXL-2013 (Sheldrick, 2013)'
_computing_structure_solution 'SHELXS97 (Sheldrick, 1997)'
_diffrn_ambient_temperature 113(2)
_diffrn_measured_fraction_theta_full 0.976
_diffrn_measured_fraction_theta_max 0.975
_diffrn_measurement_device_type 'Rigaku Saturn944+ CCD'
_diffrn_measurement_method \w
_diffrn_radiation_type CuK\a
_diffrn_radiation_wavelength 1.54187
_diffrn_reflns_av_R_equivalents 0.0529
_diffrn_reflns_av_unetI/netI 0.0348
_diffrn_reflns_Laue_measured_fraction_full 0.976
_diffrn_reflns_Laue_measured_fraction_max 0.975
_diffrn_reflns_limit_h_max 38
_diffrn_reflns_limit_h_min -38
_diffrn_reflns_limit_k_max 9
_diffrn_reflns_limit_k_min -8
_diffrn_reflns_limit_l_max 22
_diffrn_reflns_limit_l_min -22
_diffrn_reflns_number 24237
_diffrn_reflns_point_group_measured_fraction_full 0.976
_diffrn_reflns_point_group_measured_fraction_max 0.975
_diffrn_reflns_theta_full 67.687
_diffrn_reflns_theta_max 68.363
_diffrn_reflns_theta_min 7.085
_exptl_absorpt_coefficient_mu 0.676
_exptl_absorpt_correction_T_max 0.873
_exptl_absorpt_correction_T_min 0.739
_exptl_absorpt_correction_type multi-scan
_exptl_absorpt_process_details 'Jacobson, R. (1998) Private communication'
_exptl_crystal_colour colorless
_exptl_crystal_density_diffrn 1.169
_exptl_crystal_description block
_exptl_crystal_F_000 1472
_exptl_crystal_size_max 0.200
_exptl_crystal_size_mid 0.200
_exptl_crystal_size_min 0.200
_refine_diff_density_max 0.798
_refine_diff_density_min -0.769
_refine_diff_density_rms 0.075
_refine_ls_extinction_coef .
_refine_ls_extinction_method none
_refine_ls_goodness_of_fit_ref 1.071
_refine_ls_hydrogen_treatment constr
_refine_ls_matrix_type full
_refine_ls_number_parameters 311
_refine_ls_number_reflns 3441
_refine_ls_number_restraints 23
_refine_ls_restrained_S_all 1.085
_refine_ls_R_factor_all 0.1209
_refine_ls_R_factor_gt 0.1048
_refine_ls_shift/su_max 0.002
_refine_ls_shift/su_mean 0.000
_refine_ls_structure_factor_coef Fsqd
_refine_ls_weighting_details
;
 w=1/[\s^2^(Fo^2^)+(0.0777P)^2^+21.5726P]
 where P=(Fo^2^+2Fc^2^)/3
;
_refine_ls_weighting_scheme calc
_refine_ls_wR_factor_gt 0.2350
_refine_ls_wR_factor_ref 0.2509
_reflns_Friedel_coverage 0.000
_reflns_Friedel_fraction_full .
_reflns_Friedel_fraction_max .
_reflns_number_gt 2873
_reflns_number_total 3441
_reflns_threshold_expression 'I > 2\s(I)'
_cod_data_source_file ncomms10041-s2.cif
_cod_data_source_block 1
_cod_original_cell_volume 3845.1(4)
_cod_database_code 1548416
_shelx_space_group_comment
;
The symmetry employed for this shelxl refinement is uniquely defined
by the following loop, which should always be used as a source of
symmetry information in preference to the above space-group names.
They are only intended as comments.
;
_shelx_estimated_absorpt_t_min 0.877
_shelx_estimated_absorpt_t_max 0.877
_shelxl_version_number 2013-2

loop_
_space_group_symop_operation_xyz
'x, y, z'
'-x, y, -z+1/2'
'x+1/2, y+1/2, z'
'-x+1/2, y+1/2, -z+1/2'
'-x, -y, -z'
'x, -y, z-1/2'
'-x+1/2, -y+1/2, -z'
'x+1/2, -y+1/2, z-1/2'

loop_
_atom_site_label
_atom_site_type_symbol
_atom_site_fract_x
_atom_site_fract_y
_atom_site_fract_z
_atom_site_U_iso_or_equiv
_atom_site_adp_type
_atom_site_occupancy
_atom_site_site_symmetry_order
_atom_site_calc_flag
_atom_site_refinement_flags_posn
_atom_site_refinement_flags_adp
_atom_site_refinement_flags_occupancy
_atom_site_disorder_assembly
_atom_site_disorder_group
O1 O 0.18213(13) 0.0751(4) 1.04264(18) 0.0605(10) Uani 1 1 d D . . . .
O8 O 0.12260(12) 0.1119(4) 0.8544(2) 0.0614(9) Uani 1 1 d D . . . .
C4 C 0.09929(14) 0.5738(5) 0.9693(2) 0.0366(8) Uani 1 1 d D . . . .
H4 H 0.1227 0.6750 0.9976 0.044 Uiso 1 1 calc R U . A 1
C6 C 0.11584(13) 0.2624(4) 0.9571(2) 0.0355(8) Uani 1 1 d D . . . .
C7 C 0.23158(12) 0.0068(5) 1.1086(2) 0.0340(8) Uani 1 1 d . . . . .
C9 C 0.16869(17) 0.2370(6) 1.0208(3) 0.0311(11) Uani 0.722(3) 1 d D . P B 1
O3 O 0.19757(12) 0.3584(4) 1.0519(2) 0.0394(9) Uani 0.722(3) 1 d D . P B 1
C11 C 0.09798(17) 0.1089(6) 0.8839(3) 0.0345(12) Uani 0.722(3) 1 d D . P B 1
O5 O 0.06322(13) 0.0146(5) 0.8644(2) 0.0437(9) Uani 0.722(3) 1 d D . P B 1
C22 C 0.10535(19) 0.4465(6) 0.9104(3) 0.0359(12) Uani 0.722(3) 1 d D . P B 1
H22A H 0.1333 0.4831 0.9065 0.043 Uiso 0.722(3) 1 calc R U P B 1
H22B H 0.0749 0.4421 0.8524 0.043 Uiso 0.722(3) 1 calc R U P B 1
C17 C 0.08677(17) 0.4571(7) 1.0215(3) 0.0301(11) Uani 0.722(3) 1 d D . P B 1
C18 C 0.04833(18) 0.5851(8) 0.9535(4) 0.0374(12) Uani 0.722(3) 1 d D . P B 1
C20 C 0.1137(3) 0.4962(13) 1.1110(5) 0.0411(17) Uani 0.722(3) 1 d D . P B 1
H20 H 0.1174 0.6173 1.1274 0.049 Uiso 0.722(3) 1 calc R U P B 1
O15 O 0.13238(16) 0.3844(6) 1.1678(3) 0.0568(12) Uani 0.722(3) 1 d D . P B 1
C24 C 0.0027(3) 0.5163(12) 0.8741(5) 0.0455(19) Uani 0.722(3) 1 d D . P B 1
H24A H -0.0088 0.6031 0.8280 0.068 Uiso 0.722(3) 1 calc R U P B 1
H24B H -0.0231 0.4970 0.8851 0.068 Uiso 0.722(3) 1 calc R U P B 1
H24C H 0.0102 0.4041 0.8573 0.068 Uiso 0.722(3) 1 calc R U P B 1
C9A C 0.1161(5) 0.2407(15) 0.8844(7) 0.035(3) Uani 0.278(3) 1 d D U P B 2
O3A O 0.1186(4) 0.3586(11) 0.8442(6) 0.039(2) Uani 0.278(3) 1 d D . P B 2
C11A C 0.1524(5) 0.1218(14) 1.0338(7) 0.026(3) Uani 0.278(3) 1 d D U P B 2
O5A O 0.1396(3) 0.0352(11) 1.0728(5) 0.035(2) Uani 0.278(3) 1 d D . P B 2
C22A C 0.1449(4) 0.4473(13) 1.0074(7) 0.028(3) Uani 0.278(3) 1 d D . P B 2
H22C H 0.1622 0.4354 1.0700 0.034 Uiso 0.278(3) 1 calc R U P B 2
H22D H 0.1684 0.4861 0.9927 0.034 Uiso 0.278(3) 1 calc R U P B 2
C17A C 0.0575(5) 0.4664(15) 0.9423(9) 0.034(3) Uani 0.278(3) 1 d D . P B 2
C18A C 0.0761(5) 0.5837(16) 1.0226(8) 0.031(3) Uani 0.278(3) 1 d D . P B 2
C20A C 0.0146(7) 0.539(3) 0.8598(11) 0.040(5) Uani 0.278(3) 1 d D . P B 2
H20A H 0.0110 0.6640 0.8520 0.048 Uiso 0.278(3) 1 calc R U P B 2
O15A O -0.0160(4) 0.4422(15) 0.8024(6) 0.053(3) Uani 0.278(3) 1 d D . P B 2
C24A C 0.0940(7) 0.484(3) 1.1050(12) 0.041(5) Uani 0.278(3) 1 d D . P B 2
H24D H 0.0659 0.4567 1.1090 0.061 Uiso 0.278(3) 1 calc R U P B 2
H24E H 0.1177 0.5581 1.1536 0.061 Uiso 0.278(3) 1 calc R U P B 2
H24F H 0.1101 0.3739 1.1056 0.061 Uiso 0.278(3) 1 calc R U P B 2
C10 C 0.11363(16) -0.0054(5) 0.7857(2) 0.0430(9) Uani 1 1 d . . . . .
C12 C 0.26742(17) 0.0466(6) 1.0835(3) 0.0516(11) Uani 1 1 d . . . . .
H12A H 0.2734 0.1747 1.0871 0.062 Uiso 1 1 calc R U . . .
H12B H 0.2536 0.0064 1.0250 0.062 Uiso 1 1 calc R U . . .
H12C H 0.2986 -0.0152 1.1223 0.062 Uiso 1 1 calc R U . . .
C13 C 0.22297(14) -0.1914(5) 1.1064(3) 0.0461(10) Uani 1 1 d . . . . .
H13A H 0.2122 -0.2380 1.0500 0.055 Uiso 1 1 calc R U . . .
H13B H 0.1975 -0.2142 1.1179 0.055 Uiso 1 1 calc R U . . .
H13C H 0.2537 -0.2499 1.1499 0.055 Uiso 1 1 calc R U . . .
C14 C 0.15491(15) 0.0438(6) 0.7749(3) 0.0509(11) Uani 1 1 d . . . . .
H14A H 0.1534 -0.0318 0.7311 0.061 Uiso 1 1 calc R U . . .
H14B H 0.1867 0.0268 0.8291 0.061 Uiso 1 1 calc R U . . .
H14C H 0.1514 0.1683 0.7575 0.061 Uiso 1 1 calc R U . . .
C16 C 0.0418(2) 0.7594(6) 0.9921(4) 0.0660(14) Uani 1 1 d . . . . .
H16A H 0.0733 0.7912 1.0442 0.079 Uiso 1 1 calc R U . B 1
H16B H 0.0170 0.7397 1.0056 0.079 Uiso 1 1 calc R U . B 1
H16C H 0.0309 0.8559 0.9506 0.079 Uiso 1 1 calc R U . B 1
C19 C 0.0815(2) 0.2651(6) 0.9861(4) 0.0715(17) Uani 1 1 d D . . . .
H19A H 0.0911 0.1756 1.0312 0.086 Uiso 1 1 calc R U . B 1
H19B H 0.0472 0.2418 0.9380 0.086 Uiso 1 1 calc R U . B 1
C21 C 0.06412(15) 0.0347(8) 0.7059(3) 0.0622(13) Uani 1 1 d . . . . .
H21A H 0.0574 -0.0502 0.6613 0.075 Uiso 1 1 calc R U . . .
H21B H 0.0643 0.1553 0.6867 0.075 Uiso 1 1 calc R U . . .
H21C H 0.0385 0.0251 0.7180 0.075 Uiso 1 1 calc R U . . .
C23 C 0.1181(3) -0.1961(6) 0.8134(4) 0.0755(17) Uani 1 1 d . . . . .
H23A H 0.1112 -0.2744 0.7664 0.091 Uiso 1 1 calc R U . . .
H23B H 0.0944 -0.2195 0.8290 0.091 Uiso 1 1 calc R U . . .
H23C H 0.1516 -0.2181 0.8627 0.091 Uiso 1 1 calc R U . . .
C25 C 0.24768(14) 0.0856(6) 1.1945(2) 0.0468(10) Uani 1 1 d . . . . .
H25A H 0.2514 0.2142 1.1931 0.070 Uiso 1 1 calc R U . . .
H25B H 0.2793 0.0335 1.2389 0.070 Uiso 1 1 calc R U . . .
H25C H 0.2228 0.0600 1.2071 0.070 Uiso 1 1 calc R U . . .

loop_
_atom_site_aniso_label
_atom_site_aniso_U_11
_atom_site_aniso_U_22
_atom_site_aniso_U_33
_atom_site_aniso_U_23
_atom_site_aniso_U_13
_atom_site_aniso_U_12
O1 0.073(2) 0.0511(19) 0.0382(16) 0.0038(13) 0.0190(16) 0.0370(17)
O8 0.0533(18) 0.061(2) 0.0507(18) -0.0138(15) 0.0162(15) 0.0215(15)
C4 0.041(2) 0.0285(18) 0.054(2) 0.0051(16) 0.0347(18) 0.0042(15)
C6 0.0417(19) 0.0218(16) 0.059(2) 0.0057(16) 0.0381(19) 0.0034(14)
C7 0.0305(17) 0.0331(18) 0.0363(19) 0.0026(15) 0.0172(16) 0.0011(14)
C9 0.035(2) 0.023(2) 0.046(3) 0.002(2) 0.029(2) 0.001(2)
O3 0.0379(19) 0.0295(18) 0.057(2) -0.0050(16) 0.0301(18) -0.0069(15)
C11 0.025(2) 0.031(3) 0.038(3) 0.018(2) 0.011(2) -0.0129(19)
O5 0.046(2) 0.044(2) 0.051(2) -0.0066(17) 0.0333(19) -0.0080(17)
C22 0.044(3) 0.029(2) 0.051(3) 0.007(2) 0.036(3) 0.003(2)
C17 0.030(2) 0.038(3) 0.025(3) 0.007(2) 0.017(2) 0.002(2)
C18 0.030(3) 0.043(3) 0.045(3) 0.010(2) 0.025(3) 0.004(2)
C20 0.038(4) 0.045(4) 0.049(4) 0.005(3) 0.030(4) 0.002(4)
O15 0.059(3) 0.063(3) 0.045(2) 0.013(2) 0.027(2) 0.000(2)
C24 0.041(4) 0.045(4) 0.052(5) 0.003(3) 0.026(3) 0.002(3)
C9A 0.037(6) 0.042(6) 0.034(6) -0.006(5) 0.024(5) 0.020(5)
O3A 0.062(6) 0.023(4) 0.053(6) 0.014(4) 0.045(5) 0.006(4)
C11A 0.040(6) 0.009(5) 0.025(5) 0.001(4) 0.014(5) -0.001(5)
O5A 0.031(4) 0.036(5) 0.035(5) 0.014(4) 0.016(4) 0.000(4)
C22A 0.033(6) 0.022(6) 0.026(6) 0.000(4) 0.014(5) 0.001(5)
C17A 0.041(7) 0.016(6) 0.065(10) -0.005(6) 0.041(7) 0.004(5)
C18A 0.046(7) 0.022(7) 0.034(8) 0.004(5) 0.028(7) 0.010(5)
C20A 0.033(10) 0.058(11) 0.019(7) 0.012(7) 0.008(7) 0.003(8)
O15A 0.047(6) 0.058(7) 0.036(6) 0.001(5) 0.013(5) 0.001(5)
C24A 0.056(13) 0.041(9) 0.047(10) 0.004(7) 0.041(11) 0.002(11)
C10 0.057(2) 0.0292(19) 0.036(2) -0.0018(15) 0.0217(19) -0.0063(17)
C12 0.067(3) 0.043(2) 0.070(3) -0.006(2) 0.054(3) -0.009(2)
C13 0.036(2) 0.035(2) 0.061(3) 0.0111(18) 0.0233(19) 0.0054(16)
C14 0.040(2) 0.045(2) 0.059(3) -0.001(2) 0.022(2) 0.0009(18)
C16 0.078(3) 0.039(2) 0.115(4) 0.005(3) 0.074(3) 0.014(2)
C19 0.082(3) 0.032(2) 0.154(5) -0.007(3) 0.098(4) -0.003(2)
C21 0.040(2) 0.096(4) 0.037(2) 0.001(2) 0.0127(19) -0.016(2)
C23 0.152(6) 0.031(2) 0.088(4) -0.002(2) 0.094(4) 0.001(3)
C25 0.037(2) 0.066(3) 0.032(2) -0.0095(18) 0.0158(17) -0.0087(19)

loop_
_atom_type_symbol
_atom_type_description
_atom_type_scat_dispersion_real
_atom_type_scat_dispersion_imag
_atom_type_scat_source
C C 0.0181 0.0091 'International Tables Vol C Tables 4.2.6.8 and 6.1.1.4'
H H 0.0000 0.0000 'International Tables Vol C Tables 4.2.6.8 and 6.1.1.4'
O O 0.0492 0.0322 'International Tables Vol C Tables 4.2.6.8 and 6.1.1.4'

loop_
_geom_angle_atom_site_label_1
_geom_angle_atom_site_label_2
_geom_angle_atom_site_label_3
_geom_angle
_geom_angle_site_symmetry_1
_geom_angle_site_symmetry_3
C11A O1 C7 143.5(7) . .
C9 O1 C7 128.3(4) . .
C11A O1 O5A 39.6(6) . .
C7 O1 O5A 110.5(3) . .
C9A O8 C10 155.3(6) . .
C11 O8 C10 122.7(4) . .
C18 C4 C17 60.6(3) . .
C17A C4 C18A 63.1(7) . .
C18 C4 C22 116.6(4) . .
C17 C4 C22 106.5(3) . .
C17A C4 C22A 107.1(6) . .
C18A C4 C22A 114.1(7) . .
C18 C4 H4 119.4 . .
C17 C4 H4 119.4 . .
C22 C4 H4 119.4 . .
C9A C6 C19 141.1(6) . .
C9 C6 C19 118.7(4) . .
C9 C6 C22 111.4(3) . .
C19 C6 C22 102.5(3) . .
C9 C6 C11 107.8(3) . .
C19 C6 C11 109.1(3) . .
C22 C6 C11 106.7(3) . .
C9A C6 C22A 110.6(7) . .
C19 C6 C22A 94.9(5) . .
C9A C6 C11A 113.2(6) . .
C19 C6 C11A 90.8(5) . .
C22A C6 C11A 97.6(6) . .
O1 C7 C12 109.8(3) . .
O1 C7 C13 102.8(3) . .
C12 C7 C13 110.5(3) . .
O1 C7 C25 109.4(3) . .
C12 C7 C25 112.4(3) . .
C13 C7 C25 111.4(3) . .
O3 C9 O1 121.9(4) . .
O3 C9 C6 123.0(4) . .
O1 C9 C6 115.0(4) . .
O8 C11 O5 128.5(5) . .
O8 C11 C6 110.9(3) . .
O5 C11 C6 120.5(4) . .
C4 C22 C6 102.8(3) . .
C4 C22 H22A 111.2 . .
C6 C22 H22A 111.2 . .
C4 C22 H22B 111.2 . .
C6 C22 H22B 111.2 . .
H22A C22 H22B 109.1 . .
C20 C17 C4 115.3(5) . .
C20 C17 C18 122.5(6) . .
C4 C17 C18 59.2(3) . .
C20 C17 C19 122.9(6) . .
C4 C17 C19 105.3(4) . .
C18 C17 C19 112.2(4) . .
C24 C18 C4 123.4(5) . .
C24 C18 C17 120.9(6) . .
C4 C18 C17 60.2(3) . .
C24 C18 C16 115.9(5) . .
C4 C18 C16 111.6(4) . .
C17 C18 C16 113.3(5) . .
O15 C20 C17 124.6(8) . .
O15 C20 H20 117.7 . .
C17 C20 H20 117.7 . .
C18 C24 H24A 109.5 . .
C18 C24 H24B 109.5 . .
H24A C24 H24B 109.5 . .
C18 C24 H24C 109.5 . .
H24A C24 H24C 109.5 . .
H24B C24 H24C 109.5 . .
O3A C9A O8 102.3(8) . .
O3A C9A C6 125.2(10) . .
O8 C9A C6 131.3(10) . .
O1 C11A O5A 110.4(10) . .
O1 C11A C6 124.3(9) . .
O5A C11A C6 123.3(10) . .
C11A O5A O1 30.0(6) . .
C4 C22A C6 98.9(6) . .
C4 C22A H22C 112.0 . .
C6 C22A H22C 112.0 . .
C4 C22A H22D 112.0 . .
C6 C22A H22D 112.0 . .
H22C C22A H22D 109.7 . .
C4 C17A C20A 108.9(10) . .
C4 C17A C18A 62.8(7) . .
C20A C17A C18A 115.8(12) . .
C4 C17A C19 104.2(8) . .
C20A C17A C19 137.9(12) . .
C18A C17A C19 102.1(9) . .
C24A C18A C4 125.8(11) . .
C24A C18A C17A 115.8(13) . .
C4 C18A C17A 54.1(6) . .
C24A C18A C16 124.5(11) . .
C4 C18A C16 107.2(7) . .
C17A C18A C16 107.4(9) . .
O15A C20A C17A 122.0(18) . .
O15A C20A H20A 119.0 . .
C17A C20A H20A 119.0 . .
C18A C24A H24D 109.5 . .
C18A C24A H24E 109.5 . .
H24D C24A H24E 109.5 . .
C18A C24A H24F 109.5 . .
H24D C24A H24F 109.5 . .
H24E C24A H24F 109.5 . .
O8 C10 C21 110.0(4) . .
O8 C10 C23 109.8(3) . .
C21 C10 C23 112.4(4) . .
O8 C10 C14 102.2(3) . .
C21 C10 C14 110.9(3) . .
C23 C10 C14 110.9(4) . .
C7 C12 H12A 109.5 . .
C7 C12 H12B 109.5 . .
H12A C12 H12B 109.5 . .
C7 C12 H12C 109.5 . .
H12A C12 H12C 109.5 . .
H12B C12 H12C 109.5 . .
C7 C13 H13A 109.5 . .
C7 C13 H13B 109.5 . .
H13A C13 H13B 109.5 . .
C7 C13 H13C 109.5 . .
H13A C13 H13C 109.5 . .
H13B C13 H13C 109.5 . .
C10 C14 H14A 109.5 . .
C10 C14 H14B 109.5 . .
H14A C14 H14B 109.5 . .
C10 C14 H14C 109.5 . .
H14A C14 H14C 109.5 . .
H14B C14 H14C 109.5 . .
C18 C16 H16A 109.5 . .
C18 C16 H16B 109.5 . .
H16A C16 H16B 109.5 . .
C18 C16 H16C 109.5 . .
H16A C16 H16C 109.5 . .
H16B C16 H16C 109.5 . .
C6 C19 C17 103.9(3) . .
C6 C19 C17A 94.1(5) . .
C6 C19 H19A 111.0 . .
C17 C19 H19A 111.0 . .
C6 C19 H19B 111.0 . .
C17 C19 H19B 111.0 . .
H19A C19 H19B 109.0 . .
C10 C21 H21A 109.5 . .
C10 C21 H21B 109.5 . .
H21A C21 H21B 109.5 . .
C10 C21 H21C 109.5 . .
H21A C21 H21C 109.5 . .
H21B C21 H21C 109.5 . .
C10 C23 H23A 109.5 . .
C10 C23 H23B 109.5 . .
H23A C23 H23B 109.5 . .
C10 C23 H23C 109.5 . .
H23A C23 H23C 109.5 . .
H23B C23 H23C 109.5 . .
C7 C25 H25A 109.5 . .
C7 C25 H25B 109.5 . .
H25A C25 H25B 109.5 . .
C7 C25 H25C 109.5 . .
H25A C25 H25C 109.5 . .
H25B C25 H25C 109.5 . .

loop_
_geom_bond_atom_site_label_1
_geom_bond_atom_site_label_2
_geom_bond_distance
_geom_bond_site_symmetry_2
O1 C11A 0.952(12) .
O1 C9 1.286(5) .
O1 C7 1.479(5) .
O1 O5A 1.786(9) .
O8 C9A 1.199(10) .
O8 C11 1.199(6) .
O8 C10 1.456(5) .
C4 C17A 1.413(13) .
C4 C18 1.515(6) .
C4 C17 1.532(5) .
C4 C18A 1.552(11) .
C4 C22 1.558(6) .
C4 C22A 1.565(10) .
C4 H4 1.0000 .
C6 C9A 1.381(10) .
C6 C9 1.467(6) .
C6 C19 1.489(5) .
C6 C22 1.576(5) .
C6 C11 1.640(6) .
C6 C22A 1.657(10) .
C6 C11A 1.651(11) .
C7 C12 1.508(5) .
C7 C13 1.517(5) .
C7 C25 1.518(5) .
C9 O3 1.207(6) .
C11 O5 1.209(5) .
C22 H22A 0.9900 .
C22 H22B 0.9900 .
C17 C20 1.435(10) .
C17 C18 1.538(7) .
C17 C19 1.563(6) .
C18 C24 1.502(10) .
C18 C16 1.572(7) .
C20 O15 1.226(9) .
C20 H20 0.9500 .
C24 H24A 0.9800 .
C24 H24B 0.9800 .
C24 H24C 0.9800 .
C9A O3A 1.199(13) .
C11A O5A 1.216(12) .
C22A H22C 0.9900 .
C22A H22D 0.9900 .
C17A C20A 1.51(2) .
C17A C18A 1.556(18) .
C17A C19 1.697(12) .
C18A C24A 1.518(17) .
C18A C16 1.620(13) .
C20A O15A 1.226(17) .
C20A H20A 0.9500 .
C24A H24D 0.9800 .
C24A H24E 0.9800 .
C24A H24F 0.9800 .
C10 C21 1.506(6) .
C10 C23 1.509(6) .
C10 C14 1.510(6) .
C12 H12A 0.9800 .
C12 H12B 0.9800 .
C12 H12C 0.9800 .
C13 H13A 0.9800 .
C13 H13B 0.9800 .
C13 H13C 0.9800 .
C14 H14A 0.9800 .
C14 H14B 0.9800 .
C14 H14C 0.9800 .
C16 H16A 0.9800 .
C16 H16B 0.9800 .
C16 H16C 0.9800 .
C19 H19A 0.9900 .
C19 H19B 0.9900 .
C21 H21A 0.9800 .
C21 H21B 0.9800 .
C21 H21C 0.9800 .
C23 H23A 0.9800 .
C23 H23B 0.9800 .
C23 H23C 0.9800 .
C25 H25A 0.9800 .
C25 H25B 0.9800 .
C25 H25C 0.9800 .

loop_
_geom_hbond_atom_site_label_D
_geom_hbond_atom_site_label_H
_geom_hbond_atom_site_label_A
_geom_hbond_distance_DH
_geom_hbond_distance_HA
_geom_hbond_distance_DA
_geom_hbond_angle_DHA
_geom_hbond_site_symmetry_A
C12 H12A O3 0.98 2.58 3.090(6) 112.7 .
C13 H13B O5A 0.98 2.46 2.963(9) 111.7 .
C21 H21C O5 0.98 2.41 2.999(6) 118.5 .
C23 H23A O15 0.98 2.45 3.336(6) 149.8 6
C23 H23B O5 0.98 2.31 2.918(6) 119.4 .
C25 H25A O3 0.98 2.48 3.043(6) 116.0 .
C25 H25B O15 0.98 2.65 3.616(6) 167.8 4_547

loop_
_geom_torsion_atom_site_label_1
_geom_torsion_atom_site_label_2
_geom_torsion_atom_site_label_3
_geom_torsion_atom_site_label_4
_geom_torsion
_geom_torsion_site_symmetry_1
_geom_torsion_site_symmetry_2
_geom_torsion_site_symmetry_3
_geom_torsion_site_symmetry_4
C11A O1 C7 C12 -149.6(12) . . . .
C9 O1 C7 C12 -64.8(5) . . . .
O5A O1 C7 C12 -178.2(4) . . . .
C11A O1 C7 C13 92.7(12) . . . .
C9 O1 C7 C13 177.5(4) . . . .
O5A O1 C7 C13 64.2(4) . . . .
C11A O1 C7 C25 -25.7(13) . . . .
C9 O1 C7 C25 59.0(5) . . . .
O5A O1 C7 C25 -54.3(5) . . . .
C11A O1 C9 O3 138.3(9) . . . .
C7 O1 C9 O3 3.0(7) . . . .
O5A O1 C9 O3 123.4(5) . . . .
C11A O1 C9 C6 -40.4(8) . . . .
C7 O1 C9 C6 -175.7(3) . . . .
O5A O1 C9 C6 -55.3(5) . . . .
C9A C6 C9 O3 94.2(7) . . . .
C19 C6 C9 O3 -97.1(5) . . . .
C22 C6 C9 O3 21.6(6) . . . .
C11 C6 C9 O3 138.3(4) . . . .
C22A C6 C9 O3 -14.6(6) . . . .
C11A C6 C9 O3 -150.2(9) . . . .
C9A C6 C9 O1 -87.1(6) . . . .
C19 C6 C9 O1 81.6(5) . . . .
C22 C6 C9 O1 -159.7(4) . . . .
C11 C6 C9 O1 -43.0(5) . . . .
C22A C6 C9 O1 164.1(6) . . . .
C11A C6 C9 O1 28.5(7) . . . .
C9A O8 C11 O5 150.8(9) . . . .
C10 O8 C11 O5 0.2(8) . . . .
C9A O8 C11 C6 -27.0(7) . . . .
C10 O8 C11 C6 -177.5(3) . . . .
C9A C6 C11 O8 28.7(7) . . . .
C9 C6 C11 O8 -55.0(4) . . . .
C19 C6 C11 O8 174.8(4) . . . .
C22 C6 C11 O8 64.8(4) . . . .
C22A C6 C11 O8 17.8(12) . . . .
C11A C6 C11 O8 -93.8(6) . . . .
C9A C6 C11 O5 -149.3(9) . . . .
C9 C6 C11 O5 127.0(5) . . . .
C19 C6 C11 O5 -3.2(6) . . . .
C22 C6 C11 O5 -113.2(5) . . . .
C22A C6 C11 O5 -160.2(10) . . . .
C11A C6 C11 O5 88.3(6) . . . .
C17A C4 C22 C6 -65.2(6) . . . .
C18 C4 C22 C6 -85.9(4) . . . .
C17 C4 C22 C6 -20.9(4) . . . .
C18A C4 C22 C6 -40.8(10) . . . .
C22A C4 C22 C6 50.0(5) . . . .
C9A C6 C22 C4 -180.0(7) . . . .
C9 C6 C22 C4 -88.1(4) . . . .
C19 C6 C22 C4 39.9(4) . . . .
C11 C6 C22 C4 154.5(3) . . . .
C22A C6 C22 C4 -47.9(5) . . . .
C11A C6 C22 C4 -76.5(11) . . . .
C17A C4 C17 C20 -161.5(8) . . . .
C18 C4 C17 C20 -114.2(6) . . . .
C18A C4 C17 C20 -65.7(10) . . . .
C22 C4 C17 C20 134.1(5) . . . .
C22A C4 C17 C20 79.1(6) . . . .
C17A C4 C17 C18 -47.3(6) . . . .
C18A C4 C17 C18 48.5(9) . . . .
C22 C4 C17 C18 -111.7(4) . . . .
C22A C4 C17 C18 -166.7(5) . . . .
C17A C4 C17 C19 59.8(6) . . . .
C18 C4 C17 C19 107.1(4) . . . .
C18A C4 C17 C19 155.6(10) . . . .
C22 C4 C17 C19 -4.6(5) . . . .
C22A C4 C17 C19 -59.7(5) . . . .
C17A C4 C18 C24 -47.7(10) . . . .
C17 C4 C18 C24 -109.4(7) . . . .
C18A C4 C18 C24 -153.7(10) . . . .
C22 C4 C18 C24 -14.7(7) . . . .
C22A C4 C18 C24 -88.0(10) . . . .
C17A C4 C18 C17 61.7(9) . . . .
C18A C4 C18 C17 -44.3(7) . . . .
C22 C4 C18 C17 94.7(4) . . . .
C22A C4 C18 C17 21.4(9) . . . .
C17A C4 C18 C16 166.9(10) . . . .
C17 C4 C18 C16 105.2(5) . . . .
C18A C4 C18 C16 60.9(8) . . . .
C22 C4 C18 C16 -160.0(4) . . . .
C22A C4 C18 C16 126.6(8) . . . .
C20 C17 C18 C24 -144.6(6) . . . .
C4 C17 C18 C24 113.3(6) . . . .
C19 C17 C18 C24 18.2(6) . . . .
C20 C17 C18 C4 102.1(5) . . . .
C19 C17 C18 C4 -95.1(4) . . . .
C20 C17 C18 C16 -0.4(7) . . . .
C4 C17 C18 C16 -102.5(4) . . . .
C19 C17 C18 C16 162.5(4) . . . .
C4 C17 C20 O15 -135.7(6) . . . .
C18 C17 C20 O15 156.2(6) . . . .
C19 C17 C20 O15 -4.9(9) . . . .
C11 O8 C9A O3A -150.3(12) . . . .
C10 O8 C9A O3A -52(2) . . . .
C11 O8 C9A C6 42.2(11) . . . .
C10 O8 C9A C6 140.5(11) . . . .
C9 C6 C9A O3A -94.9(12) . . . .
C19 C6 C9A O3A 101.0(14) . . . .
C22 C6 C9A O3A 14.9(11) . . . .
C11 C6 C9A O3A 158.3(17) . . . .
C22A C6 C9A O3A -26.8(14) . . . .
C11A C6 C9A O3A -135.2(12) . . . .
C9 C6 C9A O8 70.2(14) . . . .
C19 C6 C9A O8 -93.9(14) . . . .
C22 C6 C9A O8 180.0(15) . . . .
C11 C6 C9A O8 -36.7(10) . . . .
C22A C6 C9A O8 138.3(12) . . . .
C11A C6 C9A O8 29.9(16) . . . .
C9 O1 C11A O5A -156.3(13) . . . .
C7 O1 C11A O5A -44.7(17) . . . .
C9 O1 C11A C6 39.2(7) . . . .
C7 O1 C11A C6 150.9(6) . . . .
O5A O1 C11A C6 -164.5(18) . . . .
C9A C6 C11A O1 31.0(14) . . . .
C9 C6 C11A O1 -45.0(9) . . . .
C19 C6 C11A O1 179.6(11) . . . .
C22 C6 C11A O1 -61.4(17) . . . .
C11 C6 C11A O1 70.5(11) . . . .
C22A C6 C11A O1 -85.4(12) . . . .
C9A C6 C11A O5A -131.5(11) . . . .
C9 C6 C11A O5A 152.5(14) . . . .
C19 C6 C11A O5A 17.1(11) . . . .
C22 C6 C11A O5A 136.1(10) . . . .
C11 C6 C11A O5A -92.0(11) . . . .
C22A C6 C11A O5A 112.2(11) . . . .
C6 C11A O5A O1 164.6(18) . . . .
C9 O1 O5A C11A 19.8(11) . . . .
C7 O1 O5A C11A 153.5(12) . . . .
C17A C4 C22A C6 23.6(9) . . . .
C18 C4 C22A C6 49.3(11) . . . .
C17 C4 C22A C6 68.0(5) . . . .
C18A C4 C22A C6 91.2(8) . . . .
C22 C4 C22A C6 -46.0(4) . . . .
C9A C6 C22A C4 95.3(7) . . . .
C9 C6 C22A C4 -174.1(7) . . . .
C19 C6 C22A C4 -54.9(6) . . . .
C22 C6 C22A C4 46.8(4) . . . .
C11 C6 C22A C4 103.3(10) . . . .
C11A C6 C22A C4 -146.3(7) . . . .
C18 C4 C17A C20A 63.8(11) . . . .
C17 C4 C17A C20A 154.1(13) . . . .
C18A C4 C17A C20A 110.0(12) . . . .
C22 C4 C17A C20A -86.7(11) . . . .
C22A C4 C17A C20A -141.2(11) . . . .
C18 C4 C17A C18A -46.2(8) . . . .
C17 C4 C17A C18A 44.1(6) . . . .
C22 C4 C17A C18A 163.3(7) . . . .
C22A C4 C17A C18A 108.8(8) . . . .
C18 C4 C17A C19 -142.6(13) . . . .
C17 C4 C17A C19 -52.3(6) . . . .
C18A C4 C17A C19 -96.4(9) . . . .
C22 C4 C17A C19 66.9(6) . . . .
C22A C4 C17A C19 12.4(9) . . . .
C17A C4 C18A C24A 98.0(16) . . . .
C18 C4 C18A C24A 141.7(19) . . . .
C17 C4 C18A C24A 39.1(13) . . . .
C22 C4 C18A C24A 70.7(19) . . . .
C22A C4 C18A C24A 0.2(17) . . . .
C18 C4 C18A C17A 43.7(7) . . . .
C17 C4 C18A C17A -58.9(8) . . . .
C22 C4 C18A C17A -27.3(11) . . . .
C22A C4 C18A C17A -97.7(8) . . . .
C17A C4 C18A C16 -99.3(10) . . . .
C18 C4 C18A C16 -55.6(7) . . . .
C17 C4 C18A C16 -158.2(13) . . . .
C22 C4 C18A C16 -126.6(7) . . . .
C22A C4 C18A C16 162.9(7) . . . .
C4 C17A C18A C24A -116.9(12) . . . .
C20A C17A C18A C24A 144.2(14) . . . .
C19 C17A C18A C24A -16.9(14) . . . .
C20A C17A C18A C4 -98.9(12) . . . .
C19 C17A C18A C4 100.0(7) . . . .
C4 C17A C18A C16 99.0(7) . . . .
C20A C17A C18A C16 0.0(14) . . . .
C19 C17A C18A C16 -161.1(6) . . . .
C4 C17A C20A O15A 142.7(15) . . . .
C18A C17A C20A O15A -149.1(15) . . . .
C19 C17A C20A O15A 3(3) . . . .
C9A O8 C10 C21 -17.6(18) . . . .
C11 O8 C10 C21 64.5(5) . . . .
C9A O8 C10 C23 -141.9(16) . . . .
C11 O8 C10 C23 -59.8(6) . . . .
C9A O8 C10 C14 100.3(17) . . . .
C11 O8 C10 C14 -177.6(4) . . . .
C24 C18 C16 C18A 151.8(9) . . . .
C4 C18 C16 C18A -60.1(7) . . . .
C17 C18 C16 C18A 5.6(7) . . . .
C24A C18A C16 C18 -141.6(18) . . . .
C4 C18A C16 C18 55.4(6) . . . .
C17A C18A C16 C18 -1.4(5) . . . .
C9A C6 C19 C17 -117.9(9) . . . .
C9 C6 C19 C17 80.1(5) . . . .
C22 C6 C19 C17 -43.2(5) . . . .
C11 C6 C19 C17 -155.9(4) . . . .
C22A C6 C19 C17 14.2(6) . . . .
C11A C6 C19 C17 111.9(5) . . . .
C9A C6 C19 C17A -73.5(10) . . . .
C9 C6 C19 C17A 124.5(6) . . . .
C22 C6 C19 C17A 1.3(6) . . . .
C11 C6 C19 C17A -111.5(6) . . . .
C22A C6 C19 C17A 58.6(7) . . . .
C11A C6 C19 C17A 156.3(7) . . . .
C20 C17 C19 C6 -104.5(6) . . . .
C4 C17 C19 C6 30.2(5) . . . .
C18 C17 C19 C6 92.7(5) . . . .
C20 C17 C19 C17A 173.9(8) . . . .
C4 C17 C19 C17A -51.4(6) . . . .
C18 C17 C19 C17A 11.1(6) . . . .
C4 C17A C19 C6 -48.3(8) . . . .
C20A C17A C19 C6 92.9(15) . . . .
C18A C17A C19 C6 -113.0(8) . . . .
C4 C17A C19 C17 57.5(7) . . . .
C20A C17A C19 C17 -161.4(18) . . . .
C18A C17A C19 C17 -7.3(5) . . . .
